data_7008798
loop_
_publ_author_name
'Hitchcock, Peter B.'
'Huang, Qigu'
'Lappert, Michael F.'
'Zhou, Meisu'

_publ_section_title
;
 The coordination chemistry of the C1-symmetric bis(silyl)methyl ligand
 [CH(SiMe3){SiMe(OMe)2}]- revisited: Li/M- (M = Zn, Tl, Ce), Li4- or
 Ce2-methoxy-bridged alkyls.
;
_journal_issue 18
_journal_name_full 'Dalton transactions (Cambridge, England : 2003)'
_journal_page_first 2988
_journal_page_last 2993
_journal_paper_doi 10.1039/b508601a
_journal_year 2005
_chemical_compound_source 'synthesis as described'
_chemical_formula_moiety 'C24 H60 Cl2 Li2 O8 Si4 Zn2'
_chemical_formula_sum 'C24 H60 Cl2 Li2 O8 Si4 Zn2'
_chemical_formula_weight 804.6
_chemical_name_systematic
;
?
;
_space_group_IT_number 14
_symmetry_cell_setting monoclinic
_symmetry_Int_Tables_number 14
_symmetry_space_group_name_Hall '-P 2yn'
_symmetry_space_group_name_H-M 'P 1 21/n 1'
_atom_sites_solution_hydrogens geom
_atom_sites_solution_primary direct
_atom_sites_solution_secondary difmap
_audit_conform_dict_location ftp://ftp.iucr.org/pub/cif_core.dic
_audit_conform_dict_name cif_core.dic
_audit_conform_dict_version 2.2
_audit_creation_date 2003-12-08T11:48:03-00:00
_audit_creation_method 'WinGX routine CIF_UPDATE'
_cell_angle_alpha 90
_cell_angle_beta 94.667(1)
_cell_angle_gamma 90
_cell_formula_units_Z 2
_cell_length_a 9.6026(3)
_cell_length_b 15.4505(3)
_cell_length_c 13.7502(4)
_cell_measurement_reflns_used 10601
_cell_measurement_temperature 173(2)
_cell_measurement_theta_max 25.028
_cell_measurement_theta_min 3.705
_cell_measurement_wavelength 0.71073
_cell_volume 2033.28(10)
_computing_cell_refinement 'HKL Scalepack (Otwinowski & Minor 1997)'
_computing_data_collection 'Collect (Nonius BV, 1997-2000)'
_computing_data_reduction 'HKL Denzo and Scalepack (Otwinowski & Minor 1997)'
_computing_molecular_graphics 'Ortep-3 for Windows (Farrugia, 1997)'
_computing_publication_material 'WinGX publication routines (Farrugia, 1999)'
_computing_structure_refinement 'SHELXL-97 (Sheldrick, 1997)'
_computing_structure_solution 'SHELXS-97 (Sheldrick, 1997)'
_diffrn_ambient_temperature 173(2)
_diffrn_detector 'CCD plate'
_diffrn_measured_fraction_theta_full 0.994
_diffrn_measured_fraction_theta_max 0.994
_diffrn_measurement_device '95mm CCD camera on \k-goniostat'
_diffrn_measurement_device_type KappaCCD
_diffrn_measurement_method 'CCD rotation images, thick slices'
_diffrn_orient_matrix_type 'by Nonius Collect from scalepack cell'
_diffrn_orient_matrix_UB_11 0.633564E-1
_diffrn_orient_matrix_UB_12 0.259408E-1
_diffrn_orient_matrix_UB_13 -0.463473E-1
_diffrn_orient_matrix_UB_21 0.818389E-1
_diffrn_orient_matrix_UB_22 -0.98406E-2
_diffrn_orient_matrix_UB_23 0.48491E-1
_diffrn_orient_matrix_UB_31 0.143339E-1
_diffrn_orient_matrix_UB_32 -0.584746E-1
_diffrn_orient_matrix_UB_33 -0.287212E-1
_diffrn_radiation_monochromator graphite
_diffrn_radiation_probe x-ray
_diffrn_radiation_type MoK\a
_diffrn_radiation_wavelength 0.71073
_diffrn_reflns_av_R_equivalents 0.0403
_diffrn_reflns_av_unetI/netI 0.0265
_diffrn_reflns_limit_h_max 11
_diffrn_reflns_limit_h_min -11
_diffrn_reflns_limit_k_max 17
_diffrn_reflns_limit_k_min -18
_diffrn_reflns_limit_l_max 15
_diffrn_reflns_limit_l_min -16
_diffrn_reflns_number 17527
_diffrn_reflns_theta_full 25.03
_diffrn_reflns_theta_max 25.03
_diffrn_reflns_theta_min 3.75
_diffrn_source 'Enraf Nonius FR590'
_exptl_absorpt_coefficient_mu 1.465
_exptl_absorpt_correction_T_max 0.6704
_exptl_absorpt_correction_T_min 0.617
_exptl_absorpt_correction_type multi-scan
_exptl_absorpt_process_details
;
[c.f. r.h. blessing, acta cryst. (1995), a51, 33-38]
;
_exptl_crystal_colour colourless
_exptl_crystal_density_diffrn 1.314
_exptl_crystal_density_method 'not measured'
_exptl_crystal_description prism
_exptl_crystal_F_000 848
_exptl_crystal_size_max 0.3
_exptl_crystal_size_mid 0.3
_exptl_crystal_size_min 0.25
_refine_diff_density_max 0.524
_refine_diff_density_min -0.381
_refine_diff_density_rms 0.06
_refine_ls_extinction_method none
_refine_ls_goodness_of_fit_ref 1.026
_refine_ls_hydrogen_treatment constr
_refine_ls_matrix_type full
_refine_ls_number_parameters 190
_refine_ls_number_reflns 3584
_refine_ls_number_restraints 0
_refine_ls_restrained_S_all 1.026
_refine_ls_R_factor_all 0.0366
_refine_ls_R_factor_gt 0.0305
_refine_ls_shift/su_max 0.001
_refine_ls_shift/su_mean 0
_refine_ls_structure_factor_coef Fsqd
_refine_ls_weighting_details 'calc w=1/[\s^2^(Fo^2^)+(0.0368P)^2^+1.9864P] where P=(Fo^2^+2Fc^2^)/3'
_refine_ls_weighting_scheme calc
_refine_ls_wR_factor_gt 0.0749
_refine_ls_wR_factor_ref 0.0781
_reflns_number_gt 3195
_reflns_number_total 3584
_reflns_threshold_expression >2sigma(I)
_cod_data_source_file b508601a.txt
_cod_data_source_block (3)-dec1103
_cod_original_sg_symbol_H-M P2(1)/n
_cod_database_code 7008798

loop_
_symmetry_equiv_pos_as_xyz
'x, y, z'
'-x+1/2, y+1/2, -z+1/2'
'-x, -y, -z'
'x-1/2, -y-1/2, z-1/2'

loop_
_atom_site_label
_atom_site_type_symbol
_atom_site_fract_x
_atom_site_fract_y
_atom_site_fract_z
_atom_site_U_iso_or_equiv
_atom_site_adp_type
_atom_site_occupancy
_atom_site_symmetry_multiplicity
_atom_site_calc_flag
_atom_site_refinement_flags
_atom_site_disorder_assembly
_atom_site_disorder_group
Zn Zn 0.04011(3) 0.437409(17) 0.924628(18) 0.02229(10) Uani 1 1 d . . .
Li Li -0.1831(4) 0.5588(3) 0.8527(3) 0.0308(9) Uani 1 1 d . . .
Cl Cl -0.17798(7) 0.40258(4) 0.85038(5) 0.03443(17) Uani 1 1 d . . .
Si1 Si 0.22897(8) 0.37587(5) 0.75442(5) 0.03465(19) Uani 1 1 d . . .
Si2 Si 0.30676(7) 0.33378(4) 0.97630(5) 0.02455(16) Uani 1 1 d . . .
O1 O -0.00861(16) 0.56658(10) 0.93082(11) 0.0221(3) Uani 1 1 d . . .
O2 O 0.18885(18) 0.26071(11) 0.99639(13) 0.0350(4) Uani 1 1 d . . .
O3 O 0.33542(17) 0.38624(12) 1.08269(12) 0.0316(4) Uani 1 1 d . . .
O4 O -0.2165(2) 0.59496(12) 0.71833(13) 0.0368(4) Uani 1 1 d . . .
C1 C 0.0843(3) 0.63007(16) 0.8968(2) 0.0333(6) Uani 1 1 d . . .
H1A H 0.1711 0.6307 0.9395 0.05 Uiso 1 1 calc R . .
H1B H 0.0402 0.6872 0.8974 0.05 Uiso 1 1 calc R . .
H1C H 0.1054 0.6158 0.8301 0.05 Uiso 1 1 calc R . .
C2 C 0.2309(3) 0.40703(16) 0.88396(18) 0.0273(5) Uani 1 1 d . . .
H2 H 0.2872 0.4614 0.8909 0.033 Uiso 1 1 calc R . .
C3 C 0.1270(5) 0.4547(3) 0.6743(3) 0.0909(17) Uani 1 1 d . . .
H3A H 0.1275 0.4364 0.6061 0.136 Uiso 1 1 calc R . .
H3B H 0.1694 0.5122 0.6822 0.136 Uiso 1 1 calc R . .
H3C H 0.0305 0.4569 0.6926 0.136 Uiso 1 1 calc R . .
C4 C 0.4087(3) 0.3711(2) 0.7097(2) 0.0455(7) Uani 1 1 d . . .
H4A H 0.4016 0.354 0.6409 0.068 Uiso 1 1 calc R . .
H4B H 0.4653 0.3286 0.7483 0.068 Uiso 1 1 calc R . .
H4C H 0.4528 0.4282 0.7168 0.068 Uiso 1 1 calc R . .
C5 C 0.1488(4) 0.2664(3) 0.7353(3) 0.0680(11) Uani 1 1 d . . .
H5A H 0.1484 0.2504 0.6663 0.102 Uiso 1 1 calc R . .
H5B H 0.0527 0.2675 0.7544 0.102 Uiso 1 1 calc R . .
H5C H 0.2033 0.2239 0.7753 0.102 Uiso 1 1 calc R . .
C6 C 0.4725(3) 0.2777(2) 0.9527(2) 0.0405(7) Uani 1 1 d . . .
H6A H 0.5439 0.3208 0.9405 0.061 Uiso 1 1 calc R . .
H6B H 0.4563 0.2401 0.8956 0.061 Uiso 1 1 calc R . .
H6C H 0.5044 0.2428 1.0097 0.061 Uiso 1 1 calc R . .
C7 C 0.2174(3) 0.18410(19) 1.0524(2) 0.0470(7) Uani 1 1 d . . .
H7A H 0.1313 0.1503 1.0546 0.07 Uiso 1 1 calc R . .
H7B H 0.2527 0.1999 1.1189 0.07 Uiso 1 1 calc R . .
H7C H 0.2877 0.1494 1.0222 0.07 Uiso 1 1 calc R . .
C8 C 0.4638(3) 0.4296(2) 1.1122(2) 0.0427(7) Uani 1 1 d . . .
H8A H 0.4575 0.4558 1.1766 0.064 Uiso 1 1 calc R . .
H8B H 0.481 0.4749 1.0647 0.064 Uiso 1 1 calc R . .
H8C H 0.5408 0.3878 1.1154 0.064 Uiso 1 1 calc R . .
C9 C -0.2498(4) 0.5378(2) 0.6373(2) 0.0571(10) Uani 1 1 d . . .
H9A H -0.2736 0.4794 0.6604 0.069 Uiso 1 1 calc R . .
H9B H -0.17 0.5329 0.5964 0.069 Uiso 1 1 calc R . .
C10 C -0.3725(4) 0.57808(19) 0.5811(2) 0.0513(8) Uani 1 1 d . . .
H10A H -0.4607 0.5637 0.61 0.062 Uiso 1 1 calc R . .
H10B H -0.3793 0.5593 0.512 0.062 Uiso 1 1 calc R . .
C11 C -0.3402(3) 0.67348(19) 0.5902(2) 0.0445(7) Uani 1 1 d . . .
H11A H -0.4269 0.7084 0.5848 0.053 Uiso 1 1 calc R . .
H11B H -0.2793 0.6925 0.5395 0.053 Uiso 1 1 calc R . .
C12 C -0.2654(3) 0.68078(16) 0.69130(19) 0.0345(6) Uani 1 1 d . . .
H12A H -0.1857 0.7214 0.6907 0.041 Uiso 1 1 calc R . .
H12B H -0.3301 0.7023 0.7383 0.041 Uiso 1 1 calc R . .

loop_
_atom_site_aniso_label
_atom_site_aniso_U_11
_atom_site_aniso_U_22
_atom_site_aniso_U_33
_atom_site_aniso_U_23
_atom_site_aniso_U_13
_atom_site_aniso_U_12
Zn 0.02611(16) 0.02062(16) 0.01991(16) -0.00062(11) 0.00041(11) 0.00324(10)
Li 0.034(2) 0.030(2) 0.028(2) -0.0003(18) -0.0026(17) 0.0049(17)
Cl 0.0360(3) 0.0255(3) 0.0394(4) 0.0001(3) -0.0113(3) -0.0037(3)
Si1 0.0357(4) 0.0476(5) 0.0209(3) -0.0020(3) 0.0041(3) 0.0065(3)
Si2 0.0236(3) 0.0261(4) 0.0240(3) 0.0012(3) 0.0023(3) 0.0034(3)
O1 0.0251(8) 0.0201(8) 0.0212(8) 0.0017(6) 0.0026(6) -0.0004(6)
O2 0.0347(10) 0.0289(10) 0.0412(11) 0.0060(8) 0.0013(8) 0.0002(8)
O3 0.0274(9) 0.0385(10) 0.0283(9) -0.0047(8) -0.0004(7) -0.0026(8)
O4 0.0547(12) 0.0298(10) 0.0239(9) -0.0014(8) -0.0085(8) 0.0103(8)
C1 0.0400(15) 0.0234(13) 0.0373(15) 0.0057(11) 0.0079(12) -0.0065(11)
C2 0.0287(13) 0.0287(13) 0.0246(12) 0.0001(11) 0.0025(10) 0.0008(10)
C3 0.107(3) 0.134(4) 0.0328(19) 0.022(2) 0.010(2) 0.071(3)
C4 0.0476(17) 0.058(2) 0.0325(15) -0.0040(14) 0.0138(13) 0.0001(14)
C5 0.060(2) 0.089(3) 0.055(2) -0.034(2) 0.0092(17) -0.023(2)
C6 0.0346(15) 0.0493(18) 0.0380(15) 0.0033(13) 0.0046(12) 0.0118(13)
C7 0.0535(19) 0.0317(15) 0.0557(19) 0.0138(14) 0.0042(15) -0.0036(13)
C8 0.0310(15) 0.0521(19) 0.0441(17) -0.0055(14) -0.0032(12) -0.0101(13)
C9 0.102(3) 0.0395(17) 0.0268(15) -0.0083(13) -0.0148(16) 0.0200(18)
C10 0.074(2) 0.0426(18) 0.0341(16) 0.0017(14) -0.0162(15) -0.0093(15)
C11 0.0552(18) 0.0397(16) 0.0361(16) 0.0081(13) -0.0110(13) 0.0012(14)
C12 0.0448(16) 0.0249(13) 0.0331(14) 0.0047(11) -0.0008(12) 0.0008(11)

loop_
_atom_type_symbol
_atom_type_description
_atom_type_scat_dispersion_real
_atom_type_scat_dispersion_imag
_atom_type_scat_source
C C 0.0033 0.0016 'International Tables Vol C Tables 4.2.6.8 and 6.1.1.4'
H H 0 0 'International Tables Vol C Tables 4.2.6.8 and 6.1.1.4'
Si Si 0.0817 0.0704 'International Tables Vol C Tables 4.2.6.8 and 6.1.1.4'
Zn Zn 0.2839 1.4301 'International Tables Vol C Tables 4.2.6.8 and 6.1.1.4'
Cl Cl 0.1484 0.1585 'International Tables Vol C Tables 4.2.6.8 and 6.1.1.4'
Li Li -0.0003 0.0001 'International Tables Vol C Tables 4.2.6.8 and 6.1.1.4'
O O 0.0106 0.006 'International Tables Vol C Tables 4.2.6.8 and 6.1.1.4'

loop_
_geom_angle_atom_site_label_1
_geom_angle_atom_site_label_2
_geom_angle_atom_site_label_3
_geom_angle
_geom_angle_site_symmetry_1
_geom_angle_site_symmetry_3
_geom_angle_publ_flag
C2 Zn O1 118.35(8) . 3_567 ?
C2 Zn O1 116.97(9) . . ?
O1 Zn O1 86.36(6) 3_567 . ?
C2 Zn Cl 129.31(7) . . ?
O1 Zn Cl 102.85(5) 3_567 . ?
O1 Zn Cl 92.48(5) . . ?
O1 Li O4 125.9(2) . . ?
O1 Li O3 111.6(2) . 3_567 ?
O4 Li O3 103.6(2) . 3_567 ?
O1 Li Cl 93.03(16) . . ?
O4 Li Cl 106.17(19) . . ?
O3 Li Cl 117.1(2) 3_567 . ?
Zn Cl Li 77.32(10) . . ?
C2 Si1 C3 111.31(15) . . ?
C2 Si1 C5 110.11(14) . . ?
C3 Si1 C5 108.5(2) . . ?
C2 Si1 C4 112.87(13) . . ?
C3 Si1 C4 106.52(18) . . ?
C5 Si1 C4 107.31(16) . . ?
O2 Si2 O3 104.64(10) . . ?
O2 Si2 C2 107.76(11) . . ?
O3 Si2 C2 109.77(11) . . ?
O2 Si2 C6 108.70(12) . . ?
O3 Si2 C6 107.15(11) . . ?
C2 Si2 C6 118.01(12) . . ?
C1 O1 Li 113.56(19) . . ?
C1 O1 Zn 119.13(14) . 3_567 ?
Li O1 Zn 110.61(15) . 3_567 ?
C1 O1 Zn 120.18(15) . . ?
Li O1 Zn 96.15(14) . . ?
Zn O1 Zn 93.64(6) 3_567 . ?
C7 O2 Si2 123.91(17) . . ?
C8 O3 Si2 123.34(17) . . ?
C8 O3 Li 109.0(2) . 3_567 ?
Si2 O3 Li 121.89(15) . 3_567 ?
C9 O4 C12 108.47(19) . . ?
C9 O4 Li 125.0(2) . . ?
C12 O4 Li 122.46(19) . . ?
Si2 C2 Si1 119.11(14) . . ?
Si2 C2 Zn 105.92(12) . . ?
Si1 C2 Zn 113.03(12) . . ?
O4 C9 C10 105.2(2) . . ?
C9 C10 C11 102.5(3) . . ?
C10 C11 C12 103.2(2) . . ?
O4 C12 C11 106.7(2) . . ?

loop_
_geom_bond_atom_site_label_1
_geom_bond_atom_site_label_2
_geom_bond_distance
_geom_bond_site_symmetry_2
_geom_bond_publ_flag
Zn C2 2.014(2) . ?
Zn O1 2.0356(16) 3_567 ?
Zn O1 2.0532(15) . ?
Zn Cl 2.3173(7) . ?
Li O1 1.919(4) . ?
Li O4 1.933(4) . ?
Li O3 1.965(5) 3_567 ?
Li Cl 2.414(4) . ?
Si1 C2 1.844(2) . ?
Si1 C3 1.865(4) . ?
Si1 C5 1.868(4) . ?
Si1 C4 1.880(3) . ?
Si2 O2 1.6382(19) . ?
Si2 O3 1.6755(18) . ?
Si2 C2 1.809(2) . ?
Si2 C6 1.863(3) . ?
O1 C1 1.430(3) . ?
O2 C7 1.427(3) . ?
O3 C8 1.432(3) . ?
O3 Li 1.965(5) 3_567 ?
O4 C9 1.437(3) . ?
O4 C12 1.445(3) . ?
C9 C10 1.491(4) . ?
C10 C11 1.509(4) . ?
C11 C12 1.516(4) . ?
